data_2012924
loop_
_publ_author_name
'El Hazazi, S.'
'Baouid, A.'
'Hasnaoui, A.'
'Pierrot, M.'

_publ_section_title
;Ethyl
 5-[2-(2-aminoph\'enylimino)-2-ph\'enyl\'ethylid\`ene]-4-(4-chloroph\'enyl)-4,5-dihydro-1,3,4-thiadiazole-2-carboxylate
 et \'ethyl
 5-{2-[2-(m\'ethylamino)ph\'enylimino]-2-ph\'enyl\'ethylid\`ene}-4-(4-nitroph\'enyl)-4,5-dihydro-1,3,4-thiadiazole-2-carboxylate
;
_journal_issue 9
_journal_name_full 'Acta Crystallographica Section C'
_journal_page_first o585
_journal_page_last o588
_journal_paper_doi 10.1107/S0108270102012647
_journal_volume 58
_journal_year 2002
_chemical_formula_moiety 'C26 H23 N5 O4 S'
_chemical_formula_structural 'C26 H23 N5 O4 S'
_chemical_formula_sum 'C26 H23 N5 O4 S'
_chemical_formula_weight 501.55
_chemical_name_systematic
;
Ethyl 5-{2-[2-(methylamino)phenylimino]-2-phenylethylidene}-
4-(4-nitrophenyl)-4,5-dihydro-1,3,4-thiadiazole-2-carboxylate
;
_space_group_IT_number 2
_symmetry_cell_setting triclinic
_symmetry_space_group_name_Hall '-P 1'
_symmetry_space_group_name_H-M 'P -1'
_atom_sites_solution_hydrogens geom
_atom_sites_solution_primary direct
_atom_sites_solution_secondary difmap
_cell_angle_alpha 87.137(2)
_cell_angle_beta 83.151(2)
_cell_angle_gamma 75.4690(10)
_cell_formula_units_Z 2
_cell_length_a 9.7619(2)
_cell_length_b 10.7465(3)
_cell_length_c 12.1924(2)
_cell_measurement_reflns_used 17984
_cell_measurement_temperature 293
_cell_measurement_theta_max 25.9
_cell_measurement_theta_min 2.0
_cell_volume 1229.04(5)
_computing_cell_refinement 'KappaCCD Reference Manual'
_computing_data_collection 'KappaCCD Reference Manual (Nonius, 1998)'
_computing_data_reduction 'DENZO et SCALEPACK (Otwinoski & Minor, 1997)'
_computing_molecular_graphics 'ORTEPIII (Burnett & Johnson, 1996)'
_computing_publication_material SHELXL97
_computing_structure_refinement 'SHELXL97 (Sheldrick, 1997)'
_computing_structure_solution 'SHELXS97 (Sheldrick, 1997)'
_diffrn_ambient_temperature 293
_diffrn_measured_fraction_theta_full 0.980
_diffrn_measured_fraction_theta_max 0.980
_diffrn_measurement_device_type 'Nonius KappaCCD'
_diffrn_measurement_method \f
_diffrn_radiation_monochromator graphite
_diffrn_radiation_source 'fine-focus sealed tube'
_diffrn_radiation_type MoK\a
_diffrn_radiation_wavelength 0.71073
_diffrn_reflns_av_R_equivalents 0.039
_diffrn_reflns_av_sigmaI/netI 0.028
_diffrn_reflns_limit_h_max 12
_diffrn_reflns_limit_h_min -11
_diffrn_reflns_limit_k_max 13
_diffrn_reflns_limit_k_min -12
_diffrn_reflns_limit_l_max 14
_diffrn_reflns_limit_l_min -13
_diffrn_reflns_number 17984
_diffrn_reflns_theta_full 25.98
_diffrn_reflns_theta_max 25.88
_diffrn_reflns_theta_min 1.96
_diffrn_standards_decay_% <0.1
_diffrn_standards_interval_count 0
_diffrn_standards_interval_time 0
_diffrn_standards_number 0
_exptl_absorpt_coefficient_mu 0.175
_exptl_absorpt_correction_type none
_exptl_crystal_colour red
_exptl_crystal_density_diffrn 1.355
_exptl_crystal_density_meas ?
_exptl_crystal_density_method 'not measured'
_exptl_crystal_description prism
_exptl_crystal_F_000 524
_exptl_crystal_size_max 0.35
_exptl_crystal_size_mid 0.15
_exptl_crystal_size_min 0.10
_refine_diff_density_max 0.36
_refine_diff_density_min -0.55
_refine_ls_extinction_method none
_refine_ls_goodness_of_fit_ref 1.172
_refine_ls_hydrogen_treatment constr
_refine_ls_matrix_type full
_refine_ls_number_parameters 325
_refine_ls_number_reflns 4642
_refine_ls_number_restraints 0
_refine_ls_restrained_S_all 1.172
_refine_ls_R_factor_all 0.058
_refine_ls_R_factor_gt 0.043
_refine_ls_shift/su_max <0.001
_refine_ls_shift/su_mean 0.000
_refine_ls_structure_factor_coef Fsqd
_refine_ls_weighting_details 'calc w = 1/[\s^2^(Fo^2^)+(0.1021P)^2^+0.2297P] where P=(Fo^2^+2Fc^2^)/3'
_refine_ls_weighting_scheme calc
_refine_ls_wR_factor_gt 0.134
_refine_ls_wR_factor_ref 0.163
_reflns_number_gt 4003
_reflns_number_total 4642
_reflns_threshold_expression I>2\s(I)
_cod_data_source_file dn1014.cif
_cod_data_source_block IIIb
_cod_depositor_comments
;
The following automatic conversions were performed:

'_exptl_crystal_density_meas' value 'not measured' was changed to '?'
- the value is perceived as not measured.

Automatic conversion script
Id: cif_fix_values 3008 2015-01-20 13:52:24Z robertas 
;
_cod_original_cell_volume 1229.10(10)
_cod_database_code 2012924
_cod_database_fobs_code 2012924

loop_
_symmetry_equiv_pos_as_xyz
'x, y, z'
'-x, -y, -z'

loop_
_atom_site_label
_atom_site_fract_x
_atom_site_fract_y
_atom_site_fract_z
_atom_site_U_iso_or_equiv
_atom_site_adp_type
_atom_site_calc_flag
_atom_site_refinement_flags
_atom_site_occupancy
_atom_site_disorder_assembly
_atom_site_disorder_group
_atom_site_type_symbol
S1 -0.16164(5) 0.06197(5) 0.12082(4) 0.03578(18) Uani d . 1 . . S
O30 0.4718(4) 0.4284(4) 0.3144(2) 0.1291(13) Uani d . 1 . . O
O31 0.5504(3) 0.4262(3) 0.1427(3) 0.1181(11) Uani d . 1 . . O
O33 -0.2123(2) 0.31727(18) -0.12886(15) 0.0634(5) Uani d . 1 . . O
O34 -0.32142(16) 0.16124(16) -0.06770(13) 0.0465(4) Uani d . 1 . . O
N3 0.03640(17) 0.17858(15) 0.12328(14) 0.0334(4) Uani d . 1 . . N
N4 -0.03416(17) 0.23641(15) 0.03665(14) 0.0351(4) Uani d . 1 . . N
N8 -0.12750(18) -0.10683(16) 0.27964(14) 0.0376(4) Uani d . 1 . . N
N15 -0.1320(2) -0.33740(18) 0.18938(15) 0.0474(5) Uani d . 1 . . N
H15 -0.0634 -0.2872 0.1713 0.057 Uiso d R 1 . . H
N29 0.4684(3) 0.4023(3) 0.2190(2) 0.0798(8) Uani d . 1 . . N
C2 -0.00964(19) 0.07709(17) 0.17717(16) 0.0311(4) Uani d . 1 . . C
C5 -0.1378(2) 0.18571(18) 0.02621(16) 0.0350(4) Uani d . 1 . . C
C6 0.0547(2) -0.00127(17) 0.25688(16) 0.0335(4) Uani d . 1 . . C
H6 0.1436 0.0085 0.2770 0.040 Uiso d R 1 . . H
C7 -0.0081(2) -0.09875(17) 0.31167(16) 0.0314(4) Uani d . 1 . . C
C9 -0.2175(2) -0.18124(18) 0.33199(16) 0.0333(4) Uani d . 1 . . C
C10 -0.3123(2) -0.1363(2) 0.42328(18) 0.0438(5) Uani d . 1 . . C
H10 -0.3047 -0.0602 0.4575 0.053 Uiso d R 1 . . H
C11 -0.4150(2) -0.1993(2) 0.4659(2) 0.0517(6) Uani d . 1 . . C
H11 -0.4795 -0.1666 0.5300 0.062 Uiso d R 1 . . H
C12 -0.4247(2) -0.3082(2) 0.4149(2) 0.0482(5) Uani d . 1 . . C
H12 -0.4988 -0.3524 0.4419 0.058 Uiso d R 1 . . H
C13 -0.3316(2) -0.35462(19) 0.32341(18) 0.0398(5) Uani d . 1 . . C
H13 -0.3420 -0.4306 0.2888 0.048 Uiso d R 1 . . H
C14 -0.2259(2) -0.29352(18) 0.28045(16) 0.0339(4) Uani d . 1 . . C
C16 -0.1072(3) -0.4663(2) 0.1511(2) 0.0659(7) Uani d . 1 . . C
H16A -0.0414 -0.4788 0.0871 0.079 Uiso d R 1 . . H
H16B -0.1982 -0.4803 0.1325 0.079 Uiso d R 1 . . H
H16C -0.0761 -0.5259 0.2087 0.079 Uiso d R 1 . . H
C17 0.06749(19) -0.17966(17) 0.39955(16) 0.0324(4) Uani d . 1 . . C
C18 0.0722(2) -0.31039(19) 0.41198(19) 0.0425(5) Uani d . 1 . . C
H18 0.0239 -0.3494 0.3627 0.051 Uiso d R 1 . . H
C19 0.1431(3) -0.3829(2) 0.4948(2) 0.0516(6) Uani d . 1 . . C
H19 0.1434 -0.4729 0.5023 0.062 Uiso d R 1 . . H
C20 0.2079(2) -0.3265(2) 0.5663(2) 0.0500(6) Uani d . 1 . . C
H20 0.2529 -0.3771 0.6241 0.060 Uiso d R 1 . . H
C21 0.2045(2) -0.1979(2) 0.55457(18) 0.0434(5) Uani d . 1 . . C
H21 0.2482 -0.1590 0.6049 0.052 Uiso d R 1 . . H
C22 0.1361(2) -0.12521(19) 0.47100(17) 0.0359(4) Uani d . 1 . . C
H22 0.1365 -0.0361 0.4615 0.043 Uiso d R 1 . . H
C23 0.1488(2) 0.23049(17) 0.15018(16) 0.0321(4) Uani d . 1 . . C
C24 0.1614(2) 0.25275(19) 0.25859(17) 0.0394(5) Uani d . 1 . . C
H24 0.0988 0.2284 0.3167 0.047 Uiso d R 1 . . H
C25 0.2670(3) 0.3093(2) 0.2817(2) 0.0493(5) Uani d . 1 . . C
H25 0.2817 0.3269 0.3558 0.059 Uiso d R 1 . . H
C26 0.3557(2) 0.3426(2) 0.1946(2) 0.0498(6) Uani d . 1 . . C
C27 0.3433(3) 0.3225(3) 0.0868(2) 0.0538(6) Uani d . 1 . . C
H27 0.4107 0.3479 0.0299 0.065 Uiso d R 1 . . H
C28 0.2392(2) 0.2647(2) 0.06381(18) 0.0431(5) Uani d . 1 . . C
H28 0.2309 0.2491 -0.0113 0.052 Uiso d R 1 . . H
C32 -0.2279(2) 0.2318(2) -0.06558(18) 0.0412(5) Uani d . 1 . . C
C35 -0.4081(3) 0.1871(2) -0.1601(2) 0.0503(6) Uani d . 1 . . C
H35A -0.4761 0.2674 -0.1489 0.060 Uiso d R 1 . . H
H35B -0.3453 0.1927 -0.2268 0.060 Uiso d R 1 . . H
C36 -0.4759(3) 0.0777(3) -0.1633(3) 0.0648(7) Uani d . 1 . . C
H36A -0.5333 0.0886 -0.2230 0.078 Uiso d R 1 . . H
H36B -0.5335 0.0739 -0.0945 0.078 Uiso d R 1 . . H
H36C -0.4027 -0.0008 -0.1723 0.078 Uiso d R 1 . . H

loop_
_atom_site_aniso_label
_atom_site_aniso_U_11
_atom_site_aniso_U_22
_atom_site_aniso_U_33
_atom_site_aniso_U_12
_atom_site_aniso_U_13
_atom_site_aniso_U_23
S1 0.0361(3) 0.0390(3) 0.0388(3) -0.0189(2) -0.0128(2) 0.00708(19)
O30 0.165(3) 0.192(3) 0.093(2) -0.146(3) -0.057(2) 0.0243(19)
O31 0.0950(18) 0.177(3) 0.119(2) -0.106(2) 0.0000(16) -0.0086(19)
O33 0.0764(12) 0.0653(11) 0.0594(12) -0.0323(9) -0.0320(9) 0.0292(9)
O34 0.0421(8) 0.0608(9) 0.0429(9) -0.0194(7) -0.0205(6) 0.0104(7)
N3 0.0361(8) 0.0329(8) 0.0361(9) -0.0157(7) -0.0124(6) 0.0090(6)
N4 0.0380(9) 0.0356(8) 0.0348(9) -0.0128(7) -0.0114(7) 0.0077(6)
N8 0.0416(9) 0.0365(8) 0.0424(10) -0.0211(7) -0.0156(7) 0.0117(7)
N15 0.0600(12) 0.0468(10) 0.0406(11) -0.0255(9) 0.0008(8) -0.0024(8)
N29 0.0788(17) 0.098(2) 0.089(2) -0.0646(16) -0.0301(15) 0.0140(15)
C2 0.0326(9) 0.0295(9) 0.0344(10) -0.0131(7) -0.0056(7) 0.0019(7)
C5 0.0367(10) 0.0360(10) 0.0346(11) -0.0120(8) -0.0087(8) 0.0037(7)
C6 0.0332(9) 0.0320(9) 0.0397(11) -0.0142(7) -0.0106(8) 0.0054(7)
C7 0.0344(9) 0.0287(9) 0.0337(10) -0.0120(7) -0.0075(7) 0.0030(7)
C9 0.0346(10) 0.0352(9) 0.0355(11) -0.0160(8) -0.0140(7) 0.0097(7)
C10 0.0470(12) 0.0428(11) 0.0457(13) -0.0160(9) -0.0105(9) -0.0017(9)
C11 0.0447(12) 0.0611(14) 0.0485(14) -0.0161(10) 0.0028(10) 0.0013(10)
C12 0.0387(11) 0.0519(13) 0.0581(15) -0.0218(10) -0.0043(9) 0.0125(10)
C13 0.0428(11) 0.0328(10) 0.0503(12) -0.0185(8) -0.0170(9) 0.0113(8)
C14 0.0386(10) 0.0325(9) 0.0346(11) -0.0144(8) -0.0127(8) 0.0097(7)
C16 0.089(2) 0.0429(13) 0.0577(17) -0.0087(13) 0.0068(14) -0.0010(11)
C17 0.0310(9) 0.0322(9) 0.0349(10) -0.0101(7) -0.0055(7) 0.0054(7)
C18 0.0466(12) 0.0329(10) 0.0518(13) -0.0133(8) -0.0161(9) 0.0069(8)
C19 0.0563(14) 0.0346(11) 0.0660(16) -0.0132(10) -0.0192(11) 0.0176(10)
C20 0.0456(12) 0.0541(13) 0.0506(14) -0.0118(10) -0.0171(10) 0.0201(10)
C21 0.0389(11) 0.0528(12) 0.0419(13) -0.0150(9) -0.0132(9) 0.0055(9)
C22 0.0349(10) 0.0360(10) 0.0392(11) -0.0122(8) -0.0082(8) 0.0044(7)
C23 0.0318(9) 0.0286(9) 0.0394(11) -0.0124(7) -0.0100(7) 0.0054(7)
C24 0.0447(11) 0.0394(10) 0.0394(12) -0.0202(9) -0.0072(8) 0.0039(8)
C25 0.0599(14) 0.0522(13) 0.0467(14) -0.0290(11) -0.0181(10) 0.0019(9)
C26 0.0471(13) 0.0532(13) 0.0608(15) -0.0307(11) -0.0172(10) 0.0079(10)
C27 0.0447(12) 0.0702(16) 0.0555(15) -0.0335(12) -0.0040(10) 0.0084(11)
C28 0.0425(11) 0.0544(12) 0.0374(12) -0.0220(9) -0.0043(8) 0.0028(9)
C32 0.0412(11) 0.0447(11) 0.0400(12) -0.0121(9) -0.0127(9) 0.0059(8)
C35 0.0450(12) 0.0601(14) 0.0471(14) -0.0069(10) -0.0250(10) 0.0018(10)
C36 0.0545(15) 0.0682(17) 0.0769(19) -0.0116(12) -0.0358(14) -0.0011(13)

loop_
_atom_type_symbol
_atom_type_description
_atom_type_scat_dispersion_real
_atom_type_scat_dispersion_imag
_atom_type_scat_source
C C 0.0033 0.0016 'International Tables Vol C Tables 4.2.6.8 and 6.1.1.4'
H H 0.0000 0.0000 'International Tables Vol C Tables 4.2.6.8 and 6.1.1.4'
N N 0.0061 0.0033 'International Tables Vol C Tables 4.2.6.8 and 6.1.1.4'
O O 0.0106 0.0060 'International Tables Vol C Tables 4.2.6.8 and 6.1.1.4'
S S 0.1246 0.1234 'International Tables Vol C Tables 4.2.6.8 and 6.1.1.4'

loop_
_geom_angle_atom_site_label_1
_geom_angle_atom_site_label_2
_geom_angle_atom_site_label_3
_geom_angle
_geom_angle_publ_flag
C2 S1 C5 87.68(8) yes
C32 O34 C35 116.13(17) ?
N4 N3 C2 117.05(14) yes
N4 N3 C23 116.34(14) ?
C2 N3 C23 126.60(15) ?
C5 N4 N3 109.68(15) yes
C7 N8 C9 125.54(16) yes
C14 N15 C16 122.14(19) ?
C14 N15 H15 112.8 ?
C16 N15 H15 121.6 ?
O31 N29 O30 123.5(3) ?
O31 N29 C26 118.4(3) ?
O30 N29 C26 118.1(3) ?
C6 C2 N3 126.21(16) ?
C6 C2 S1 125.30(14) ?
N3 C2 S1 108.43(13) yes
N4 C5 C32 119.09(17) ?
N4 C5 S1 116.95(14) yes
C32 C5 S1 123.94(14) ?
C2 C6 C7 121.09(17) yes
C2 C6 H6 119.4 ?
C7 C6 H6 119.5 ?
N8 C7 C6 115.97(16) yes
N8 C7 C17 126.00(16) ?
C6 C7 C17 118.03(16) ?
C10 C9 N8 120.86(18) ?
C10 C9 C14 119.45(17) ?
N8 C9 C14 118.98(18) ?
C11 C10 C9 121.4(2) ?
C11 C10 H10 120.2 ?
C9 C10 H10 118.3 ?
C12 C11 C10 119.3(2) ?
C12 C11 H11 120.7 ?
C10 C11 H11 120.0 ?
C11 C12 C13 120.3(2) ?
C11 C12 H12 120.6 ?
C13 C12 H12 119.0 ?
C12 C13 C14 121.18(19) ?
C12 C13 H13 118.3 ?
C14 C13 H13 120.5 ?
N15 C14 C13 122.45(18) ?
N15 C14 C9 119.22(17) ?
C13 C14 C9 118.32(19) ?
N15 C16 H16A 110.4 ?
N15 C16 H16B 108.9 ?
H16A C16 H16B 108.4 ?
N15 C16 H16C 109.6 ?
H16A C16 H16C 111.9 ?
H16B C16 H16C 107.4 ?
C22 C17 C18 118.56(18) ?
C22 C17 C7 119.99(17) ?
C18 C17 C7 121.45(17) ?
C19 C18 C17 120.0(2) ?
C19 C18 H18 120.7 ?
C17 C18 H18 119.2 ?
C20 C19 C18 120.5(2) ?
C20 C19 H19 121.2 ?
C18 C19 H19 118.3 ?
C21 C20 C19 120.01(19) ?
C21 C20 H20 120.8 ?
C19 C20 H20 119.2 ?
C20 C21 C22 119.9(2) ?
C20 C21 H21 119.7 ?
C22 C21 H21 120.4 ?
C21 C22 C17 120.98(18) ?
C21 C22 H22 119.8 ?
C17 C22 H22 119.2 ?
C24 C23 C28 121.36(18) ?
C24 C23 N3 120.63(17) ?
C28 C23 N3 117.90(17) ?
C23 C24 C25 119.34(19) ?
C23 C24 H24 120.2 ?
C25 C24 H24 120.5 ?
C26 C25 C24 118.4(2) ?
C26 C25 H25 118.3 ?
C24 C25 H25 123.3 ?
C27 C26 C25 122.89(19) ?
C27 C26 N29 118.7(2) ?
C25 C26 N29 118.5(2) ?
C26 C27 C28 118.8(2) ?
C26 C27 H27 118.0 ?
C28 C27 H27 123.2 ?
C27 C28 C23 119.3(2) ?
C27 C28 H28 119.2 ?
C23 C28 H28 121.5 ?
O33 C32 O34 126.38(19) ?
O33 C32 C5 123.62(19) ?
O34 C32 C5 109.96(16) ?
O34 C35 C36 107.01(19) ?
O34 C35 H35A 108.7 ?
C36 C35 H35A 112.6 ?
O34 C35 H35B 107.6 ?
C36 C35 H35B 111.4 ?
H35A C35 H35B 109.3 ?
C35 C36 H36A 111.0 ?
C35 C36 H36B 108.2 ?
H36A C36 H36B 109.9 ?
C35 C36 H36C 109.0 ?
H36A C36 H36C 109.4 ?
H36B C36 H36C 109.3 ?

loop_
_geom_bond_atom_site_label_1
_geom_bond_atom_site_label_2
_geom_bond_site_symmetry_2
_geom_bond_distance
_geom_bond_publ_flag
S1 C2 . 1.7537(18) yes
S1 C5 . 1.7582(19) yes
O30 N29 . 1.216(4) ?
O31 N29 . 1.214(4) ?
O33 C32 . 1.198(3) ?
O34 C32 . 1.328(3) ?
O34 C35 . 1.463(2) ?
N3 N4 . 1.367(2) yes
N3 C2 . 1.388(2) yes
N3 C23 . 1.426(2) ?
N4 C5 . 1.285(2) yes
N8 C7 . 1.296(2) yes
N8 C9 . 1.410(2) yes
N15 C14 . 1.374(3) ?
N15 C16 . 1.437(3) ?
N15 H15 . 0.9601 ?
N29 C26 . 1.471(3) ?
C2 C6 . 1.359(3) yes
C5 C32 . 1.494(3) ?
C6 C7 . 1.440(2) yes
C6 H6 . 0.9611 ?
C7 C17 . 1.491(2) ?
C9 C10 . 1.383(3) ?
C9 C14 . 1.413(3) ?
C10 C11 . 1.384(3) ?
C10 H10 . 0.9591 ?
C11 C12 . 1.381(3) ?
C11 H11 . 0.9642 ?
C12 C13 . 1.380(3) ?
C12 H12 . 0.9784 ?
C13 C14 . 1.395(3) ?
C13 H13 . 0.9708 ?
C16 H16A . 0.9419 ?
C16 H16B . 0.9908 ?
C16 H16C . 0.9508 ?
C17 C22 . 1.391(3) ?
C17 C18 . 1.395(3) ?
C18 C19 . 1.387(3) ?
C18 H18 . 0.9752 ?
C19 C20 . 1.379(3) ?
C19 H19 . 0.9663 ?
C20 C21 . 1.375(3) ?
C20 H20 . 0.9492 ?
C21 C22 . 1.384(3) ?
C21 H21 . 0.9542 ?
C22 H22 . 0.9595 ?
C23 C24 . 1.380(3) ?
C23 C28 . 1.387(3) ?
C24 C25 . 1.383(3) ?
C24 H24 . 0.9501 ?
C25 C26 . 1.380(3) ?
C25 H25 . 0.9665 ?
C26 C27 . 1.366(4) ?
C27 C28 . 1.379(3) ?
C27 H27 . 0.9751 ?
C28 H28 . 0.9557 ?
C35 C36 . 1.492(4) ?
C35 H35A . 0.9521 ?
C35 H35B . 0.9672 ?
C36 H36A . 0.9557 ?
C36 H36B . 0.9576 ?
C36 H36C . 0.9604 ?

loop_
_geom_hbond_atom_site_label_D
_geom_hbond_atom_site_label_H
_geom_hbond_atom_site_label_A
_geom_hbond_site_symmetry_A
_geom_hbond_distance_DH
_geom_hbond_distance_HA
_geom_hbond_distance_DA
_geom_hbond_angle_DHA
N15 H15 O33 2_555 0.96 2.62 3.413(5) 140
N15 H15 N4 2_555 0.96 2.68 3.305(6) 123

loop_
_cod_related_entry_id
_cod_related_entry_database
_cod_related_entry_code
1 ChemSpider 21181746
